data_1565157
loop_
_publ_author_name
'Cheng, Xiaofei'
'Hu, Jinsong'
'Zhang, Jing'

_publ_section_title
;
 Structure of imidazolidyl Co(II) coordination polymer and catalytic
 properties of thermal conversion products
;
_journal_name_full 'Inorganica Chimica Acta'
_journal_page_first 119540
_journal_paper_doi 10.1016/j.ica.2020.119540
_journal_volume 506
_journal_year 2020
_chemical_formula_moiety 'C22 H24 Co N4 O8 '
_chemical_formula_sum 'C22 H24 Co N4 O8'
_chemical_formula_weight 531.38
_space_group_IT_number 15
_space_group_name_Hall '-C 2yc'
_space_group_name_H-M_alt 'C 1 2/c 1'
_symmetry_cell_setting monoclinic
_symmetry_space_group_name_Hall '-C 2yc'
_symmetry_space_group_name_H-M 'C 1 2/c 1'
_atom_sites_solution_hydrogens geom
_atom_sites_solution_primary direct
_atom_sites_solution_secondary difmap
_audit_creation_method SHELXL-97
_cell_angle_alpha 90.00
_cell_angle_beta 108.427(4)
_cell_angle_gamma 90.00
_cell_formula_units_Z 8
_cell_length_a 29.811(6)
_cell_length_b 11.069(2)
_cell_length_c 15.255(3)
_cell_measurement_reflns_used 4200
_cell_measurement_temperature 293(2)
_cell_measurement_theta_max 25.0
_cell_measurement_theta_min 2.0
_cell_volume 4775.7(16)
_computing_cell_refinement 'SMART (Bruker, 2000)'
_computing_data_collection 'SMART (Bruker, 2000)'
_computing_data_reduction 'SAINT (Bruker, 2000)'
_computing_molecular_graphics SHELXTL
_computing_publication_material SHELXTL
_computing_structure_refinement 'SHELXL-97 (Sheldrick, 2008)'
_computing_structure_solution 'SHELXS-97 (Sheldrick, 2008)'
_diffrn_ambient_temperature 293(2)
_diffrn_measured_fraction_theta_full 0.998
_diffrn_measured_fraction_theta_max 0.998
_diffrn_measurement_device_type 'CCD area detector'
_diffrn_measurement_method 'phi and omega scans'
_diffrn_radiation_monochromator graphite
_diffrn_radiation_source 'fine-focus sealed tube'
_diffrn_radiation_type MoK\a
_diffrn_radiation_wavelength 0.71073
_diffrn_reflns_av_R_equivalents 0.0460
_diffrn_reflns_av_sigmaI/netI 0.0734
_diffrn_reflns_limit_h_max 35
_diffrn_reflns_limit_h_min -21
_diffrn_reflns_limit_k_max 13
_diffrn_reflns_limit_k_min -11
_diffrn_reflns_limit_l_max 18
_diffrn_reflns_limit_l_min -17
_diffrn_reflns_number 11666
_diffrn_reflns_theta_full 25.00
_diffrn_reflns_theta_max 25.00
_diffrn_reflns_theta_min 1.98
_exptl_absorpt_coefficient_mu 0.773
_exptl_absorpt_correction_T_max 0.857
_exptl_absorpt_correction_T_min 0.805
_exptl_absorpt_correction_type multi-scan
_exptl_absorpt_process_details 'SADABS; Bruker, 2000'
_exptl_crystal_colour purple
_exptl_crystal_density_diffrn 1.478
_exptl_crystal_density_method 'not measured'
_exptl_crystal_description block
_exptl_crystal_F_000 2200.0
_exptl_crystal_size_max 0.28
_exptl_crystal_size_mid 0.24
_exptl_crystal_size_min 0.20
_refine_diff_density_max 0.440
_refine_diff_density_min -0.302
_refine_diff_density_rms 0.054
_refine_ls_extinction_method none
_refine_ls_goodness_of_fit_ref 0.864
_refine_ls_hydrogen_treatment constr
_refine_ls_matrix_type full
_refine_ls_number_parameters 326
_refine_ls_number_reflns 4208
_refine_ls_number_restraints 13
_refine_ls_restrained_S_all 0.866
_refine_ls_R_factor_all 0.0759
_refine_ls_R_factor_gt 0.0467
_refine_ls_shift/su_max 0.003
_refine_ls_shift/su_mean 0.000
_refine_ls_structure_factor_coef Fsqd
_refine_ls_weighting_details 'calc w=1/[\s^2^(Fo^2^)+(0.0499P)^2^+0.0000P] where P=(Fo^2^+2Fc^2^)/3'
_refine_ls_weighting_scheme calc
_refine_ls_wR_factor_gt 0.1030
_refine_ls_wR_factor_ref 0.1083
_reflns_number_gt 2480
_reflns_number_total 4208
_reflns_threshold_expression >2sigma(I)
_cod_data_source_file ICA-2020-506-119540.cif
_cod_data_source_block 1
_cod_original_sg_symbol_H-M 'C 2/c'
_cod_original_formula_sum 'C22 H24 Co N4 O8 '
_cod_database_code 1565157

loop_
_symmetry_equiv_pos_as_xyz
'x, y, z'
'-x, y, -z+1/2'
'x+1/2, y+1/2, z'
'-x+1/2, y+1/2, -z+1/2'
'-x, -y, -z'
'x, -y, z-1/2'
'-x+1/2, -y+1/2, -z'
'x+1/2, -y+1/2, z-1/2'

loop_
_atom_site_label
_atom_site_type_symbol
_atom_site_fract_x
_atom_site_fract_y
_atom_site_fract_z
_atom_site_U_iso_or_equiv
_atom_site_adp_type
_atom_site_occupancy
_atom_site_symmetry_multiplicity
_atom_site_calc_flag
_atom_site_refinement_flags
_atom_site_disorder_assembly
_atom_site_disorder_group
O8 O 0.1884(3) 0.7428(9) 0.6967(5) 0.474(8) Uani 1 1 d . . .
H8D H 0.2181 0.7305 0.7143 0.569 Uiso 1 1 d R . .
H8B H 0.1740 0.6755 0.6868 0.711 Uiso 1 1 d R . .
C1 C 0.39476(13) 0.5704(3) 0.7782(2) 0.0567(10) Uani 1 1 d . . .
H1 H 0.3630 0.5504 0.7531 0.068 Uiso 1 1 calc R . .
C2 C 0.45815(13) 0.6721(3) 0.8222(2) 0.0504(9) Uani 1 1 d . . .
H2 H 0.4795 0.7359 0.8340 0.061 Uiso 1 1 calc R . .
C3 C 0.42964(13) 0.4917(3) 0.8141(2) 0.0581(10) Uani 1 1 d . . .
H3 H 0.4265 0.4085 0.8186 0.070 Uiso 1 1 calc R . .
C4 C 0.51678(12) 0.5118(3) 0.8920(2) 0.0457(8) Uani 1 1 d . . .
C5 C 0.55472(13) 0.5881(3) 0.9115(3) 0.0613(10) Uani 1 1 d . . .
H5 H 0.5507 0.6673 0.8902 0.074 Uiso 1 1 calc R . .
C6 C 0.59910(13) 0.5474(4) 0.9630(3) 0.0693(11) Uani 1 1 d . . .
H6 H 0.6250 0.5992 0.9778 0.083 Uiso 1 1 calc R . .
C7 C 0.60441(14) 0.4288(4) 0.9921(3) 0.0630(11) Uani 1 1 d . . .
C8 C 0.56671(14) 0.3533(3) 0.9708(3) 0.0650(11) Uani 1 1 d . . .
H8 H 0.5708 0.2732 0.9901 0.078 Uiso 1 1 calc R . .
C9 C 0.52296(13) 0.3941(3) 0.9215(2) 0.0595(10) Uani 1 1 d . . .
H9 H 0.4972 0.3420 0.9078 0.071 Uiso 1 1 calc R . .
C10 C 0.68640(14) 0.3992(3) 1.0172(3) 0.0605(10) Uani 1 1 d . . .
C11 C 0.68229(13) 0.4004(3) 0.9254(3) 0.0666(11) Uani 1 1 d . . .
H11 H 0.6526 0.3959 0.8810 0.080 Uiso 1 1 calc R . .
C12 C 0.72241(13) 0.4081(3) 0.8987(3) 0.0618(10) Uani 1 1 d . . .
H12 H 0.7198 0.4107 0.8363 0.074 Uiso 1 1 calc R . .
C13 C 0.76606(12) 0.4120(3) 0.9645(3) 0.0507(9) Uani 1 1 d . . .
C14 C 0.77014(13) 0.4094(3) 1.0566(3) 0.0568(10) Uani 1 1 d . . .
H14 H 0.7999 0.4108 1.1010 0.068 Uiso 1 1 calc R . .
C15 C 0.73009(13) 0.4047(3) 1.0832(3) 0.0607(10) Uani 1 1 d . . .
H15 H 0.7327 0.4051 1.1456 0.073 Uiso 1 1 calc R . .
C16 C 0.81148(12) 0.3720(3) 0.8574(2) 0.0530(9) Uani 1 1 d . . .
H16 H 0.7876 0.3305 0.8135 0.064 Uiso 1 1 calc R . .
C17 C 0.87684(13) 0.4536(3) 0.9284(3) 0.0647(10) Uani 1 1 d . . .
H17 H 0.9080 0.4798 0.9431 0.078 Uiso 1 1 calc R . .
C18 C 0.84910(13) 0.4707(3) 0.9816(3) 0.0679(11) Uani 1 1 d . . .
H18 H 0.8570 0.5105 1.0382 0.081 Uiso 1 1 calc R . .
C19 C 0.44668(14) 0.9738(4) 0.7026(3) 0.0677(11) Uani 1 1 d . . .
C20 C 0.47848(12) 1.0823(3) 0.7082(2) 0.0735(12) Uani 1 1 d . . .
H20A H 0.4883 1.0843 0.6534 0.088 Uiso 1 1 calc R . .
H20B H 0.4605 1.1552 0.7085 0.088 Uiso 1 1 calc R . .
C21 C 0.2961(2) 0.7673(5) 0.6194(4) 0.101(2) Uani 1 1 d U . .
Co1 Co 0.377507(17) 0.83932(4) 0.74713(3) 0.05235(19) Uani 1 1 d . . .
N1 N 0.85291(10) 0.3922(2) 0.84966(19) 0.0509(7) Uani 1 1 d . . .
N2 N 0.80693(10) 0.4177(2) 0.9359(2) 0.0532(7) Uani 1 1 d . . .
N3 N 0.47079(10) 0.5561(2) 0.84302(17) 0.0457(7) Uani 1 1 d . . .
N4 N 0.41284(10) 0.6851(2) 0.78388(18) 0.0478(7) Uani 1 1 d . . .
O1 O 0.33181(13) 0.8274(3) 0.6260(2) 0.0985(11) Uani 1 1 d U . .
O2 O 0.28932(14) 0.7172(4) 0.6850(3) 0.1237(14) Uani 1 1 d . . .
O3 O 0.64836(9) 0.3880(3) 1.04893(18) 0.0842(9) Uani 1 1 d . . .
O4 O 0.41977(10) 0.9777(2) 0.75042(19) 0.0780(8) Uani 1 1 d . . .
O5 O 0.44874(11) 0.8849(3) 0.6540(2) 0.0928(9) Uani 1 1 d . . .
O6 O 0.51606(11) 0.8835(3) -0.0092(2) 0.1174(11) Uani 1 1 d . . .
H6D H 0.5109 0.8603 0.0399 0.141 Uiso 1 1 d R . .
H6C H 0.5423 0.8552 -0.0105 0.176 Uiso 1 1 d R . .
O7 O 0.41176(14) 0.2014(3) 0.8415(3) 0.1416(14) Uani 1 1 d . . .
H7A H 0.4194 0.1306 0.8625 0.212 Uiso 1 1 d R . .
H7C H 0.4006 0.1987 0.7830 0.212 Uiso 1 1 d R . .
C22' C 0.2449(6) 0.7507(9) 0.5386(12) 0.107(5) Uani 0.60(3) 1 d PU . 1
H22A H 0.2300 0.6756 0.5469 0.129 Uiso 0.60(3) 1 calc PR . 1
H22B H 0.2239 0.8173 0.5395 0.129 Uiso 0.60(3) 1 calc PR . 1
C22 C 0.2771(6) 0.7482(9) 0.5143(11) 0.059(5) Uani 0.40(3) 1 d PU . 2
H22C H 0.2886 0.8114 0.4829 0.071 Uiso 0.40(3) 1 calc PR . 2
H22D H 0.2876 0.6709 0.4981 0.071 Uiso 0.40(3) 1 calc PR . 2

loop_
_atom_site_aniso_label
_atom_site_aniso_U_11
_atom_site_aniso_U_22
_atom_site_aniso_U_33
_atom_site_aniso_U_23
_atom_site_aniso_U_13
_atom_site_aniso_U_12
O8 0.315(10) 0.91(2) 0.208(6) -0.192(10) 0.091(7) -0.291(13)
C1 0.047(2) 0.058(2) 0.063(2) -0.0027(19) 0.0140(19) -0.005(2)
C2 0.051(2) 0.044(2) 0.059(2) 0.0022(17) 0.021(2) 0.0002(19)
C3 0.052(3) 0.045(2) 0.076(3) -0.0003(19) 0.019(2) 0.001(2)
C4 0.045(2) 0.047(2) 0.051(2) 0.0047(17) 0.0234(18) 0.0087(18)
C5 0.054(2) 0.058(2) 0.079(3) 0.016(2) 0.031(2) 0.014(2)
C6 0.046(2) 0.080(3) 0.085(3) 0.019(2) 0.024(2) 0.005(2)
C7 0.051(3) 0.086(3) 0.061(3) 0.028(2) 0.029(2) 0.029(2)
C8 0.065(3) 0.060(2) 0.077(3) 0.020(2) 0.031(2) 0.016(2)
C9 0.057(3) 0.048(2) 0.072(3) 0.0078(19) 0.019(2) 0.0079(19)
C10 0.053(3) 0.069(2) 0.070(3) 0.026(2) 0.034(2) 0.023(2)
C11 0.044(2) 0.092(3) 0.066(3) 0.018(2) 0.021(2) 0.015(2)
C12 0.051(3) 0.083(3) 0.057(2) 0.011(2) 0.025(2) 0.017(2)
C13 0.043(2) 0.054(2) 0.060(2) -0.0005(18) 0.023(2) 0.0065(17)
C14 0.050(2) 0.063(2) 0.057(2) -0.0003(19) 0.017(2) 0.0055(19)
C15 0.060(3) 0.069(3) 0.059(2) 0.0091(19) 0.028(2) 0.010(2)
C16 0.044(2) 0.062(2) 0.055(2) -0.0025(18) 0.0186(19) -0.0014(18)
C17 0.046(2) 0.076(3) 0.075(3) -0.006(2) 0.023(2) -0.011(2)
C18 0.051(2) 0.091(3) 0.065(3) -0.021(2) 0.022(2) -0.008(2)
C19 0.073(3) 0.056(3) 0.081(3) 0.015(2) 0.034(3) 0.011(2)
C20 0.083(3) 0.057(2) 0.094(3) 0.020(2) 0.049(2) 0.005(2)
C21 0.118(5) 0.074(4) 0.065(3) -0.009(3) -0.036(4) 0.020(3)
Co1 0.0542(3) 0.0545(3) 0.0518(3) 0.0095(2) 0.0216(2) 0.0119(2)
N1 0.0440(19) 0.0558(17) 0.0565(19) -0.0014(15) 0.0212(16) 0.0012(15)
N2 0.0449(19) 0.0616(19) 0.056(2) -0.0062(15) 0.0209(16) 0.0018(15)
N3 0.0481(18) 0.0399(17) 0.0526(17) 0.0004(13) 0.0208(15) 0.0034(15)
N4 0.0440(19) 0.0499(18) 0.0511(17) 0.0026(13) 0.0175(15) 0.0054(14)
O1 0.115(3) 0.093(2) 0.068(2) 0.0067(17) 0.002(2) 0.002(2)
O2 0.129(3) 0.133(3) 0.092(3) -0.037(2) 0.010(3) -0.034(3)
O3 0.0524(17) 0.130(2) 0.0803(19) 0.0505(17) 0.0352(16) 0.0326(16)
O4 0.088(2) 0.0646(17) 0.108(2) 0.0024(15) 0.0689(19) 0.0021(15)
O5 0.115(3) 0.076(2) 0.110(2) -0.0022(18) 0.067(2) -0.0003(18)
O6 0.135(3) 0.126(2) 0.108(2) -0.020(2) 0.063(2) -0.032(2)
O7 0.201(4) 0.081(2) 0.173(3) 0.005(2) 0.102(3) -0.005(2)
C22' 0.105(7) 0.117(5) 0.101(6) 0.002(4) 0.033(5) 0.001(4)
C22 0.051(7) 0.069(6) 0.053(7) -0.007(4) 0.011(4) 0.009(4)

loop_
_atom_type_symbol
_atom_type_description
_atom_type_scat_dispersion_real
_atom_type_scat_dispersion_imag
_atom_type_scat_source
C C 0.0033 0.0016 'International Tables Vol C Tables 4.2.6.8 and 6.1.1.4'
Co Co 0.3494 0.9721 'International Tables Vol C Tables 4.2.6.8 and 6.1.1.4'
N N 0.0061 0.0033 'International Tables Vol C Tables 4.2.6.8 and 6.1.1.4'
O O 0.0106 0.0060 'International Tables Vol C Tables 4.2.6.8 and 6.1.1.4'
H H 0.0000 0.0000 'International Tables Vol C Tables 4.2.6.8 and 6.1.1.4'

loop_
_geom_angle_atom_site_label_1
_geom_angle_atom_site_label_2
_geom_angle_atom_site_label_3
_geom_angle
_geom_angle_site_symmetry_1
_geom_angle_site_symmetry_3
H8D O8 H8B 109.5 . .
C3 C1 N4 109.8(3) . .
C3 C1 H1 125.1 . .
N4 C1 H1 125.1 . .
N4 C2 N3 112.6(3) . .
N4 C2 H2 123.7 . .
N3 C2 H2 123.7 . .
C1 C3 N3 107.2(3) . .
C1 C3 H3 126.4 . .
N3 C3 H3 126.4 . .
C5 C4 C9 120.0(3) . .
C5 C4 N3 119.6(3) . .
C9 C4 N3 120.4(3) . .
C4 C5 C6 120.0(3) . .
C4 C5 H5 120.0 . .
C6 C5 H5 120.0 . .
C7 C6 C5 119.0(4) . .
C7 C6 H6 120.5 . .
C5 C6 H6 120.5 . .
C8 C7 C6 120.5(4) . .
C8 C7 O3 119.5(4) . .
C6 C7 O3 119.8(4) . .
C7 C8 C9 120.4(4) . .
C7 C8 H8 119.8 . .
C9 C8 H8 119.8 . .
C8 C9 C4 120.1(4) . .
C8 C9 H9 119.9 . .
C4 C9 H9 119.9 . .
C11 C10 O3 123.1(4) . .
C11 C10 C15 120.5(4) . .
O3 C10 C15 116.4(3) . .
C10 C11 C12 119.8(4) . .
C10 C11 H11 120.1 . .
C12 C11 H11 120.1 . .
C13 C12 C11 119.7(3) . .
C13 C12 H12 120.1 . .
C11 C12 H12 120.1 . .
C12 C13 C14 120.4(3) . .
C12 C13 N2 119.1(3) . .
C14 C13 N2 120.5(3) . .
C13 C14 C15 119.9(3) . .
C13 C14 H14 120.1 . .
C15 C14 H14 120.1 . .
C10 C15 C14 119.7(3) . .
C10 C15 H15 120.2 . .
C14 C15 H15 120.2 . .
N1 C16 N2 112.5(3) . .
N1 C16 H16 123.8 . .
N2 C16 H16 123.8 . .
C18 C17 N1 110.6(3) . .
C18 C17 H17 124.7 . .
N1 C17 H17 124.7 . .
C17 C18 N2 105.9(3) . .
C17 C18 H18 127.0 . .
N2 C18 H18 127.0 . .
O4 C19 O5 122.6(4) . .
O4 C19 C20 116.5(4) . .
O5 C19 C20 120.9(4) . .
C20 C20 C19 113.7(3) 2_656 .
C20 C20 H20A 108.8 2_656 .
C19 C20 H20A 108.8 . .
C20 C20 H20B 108.8 2_656 .
C19 C20 H20B 108.8 . .
H20A C20 H20B 107.7 . .
O2 C21 O1 122.9(5) . .
O2 C21 C22 134.0(7) . .
O1 C21 C22 100.5(8) . .
O2 C21 C22' 102.2(7) . .
O1 C21 C22' 134.1(7) . .
C22 C21 C22' 41.6(4) . .
O1 Co1 O4 109.30(14) . .
O1 Co1 N4 111.26(12) . .
O4 Co1 N4 112.44(12) . .
O1 Co1 N1 116.45(14) . 3_455
O4 Co1 N1 98.09(11) . 3_455
N4 Co1 N1 108.71(11) . 3_455
C16 N1 C17 104.7(3) . .
C16 N1 Co1 127.7(3) . 3_545
C17 N1 Co1 127.6(2) . 3_545
C16 N2 C18 106.3(3) . .
C16 N2 C13 126.5(3) . .
C18 N2 C13 127.2(3) . .
C2 N3 C3 105.4(3) . .
C2 N3 C4 127.0(3) . .
C3 N3 C4 127.4(3) . .
C2 N4 C1 105.0(3) . .
C2 N4 Co1 127.1(2) . .
C1 N4 Co1 127.9(2) . .
C21 O1 Co1 116.5(4) . .
C10 O3 C7 118.0(3) . .
C19 O4 Co1 118.9(3) . .
H6D O6 H6C 109.5 . .
H7A O7 H7C 109.5 . .
C22' C22' C21 104.7(16) 7_566 .
C22' C22' H22A 110.8 7_566 .
C21 C22' H22A 110.8 . .
C22' C22' H22B 110.8 7_566 .
C21 C22' H22B 110.8 . .
H22A C22' H22B 108.9 . .
C22 C22 C21 107.4(13) 7_566 .
C22 C22 H22C 110.2 7_566 .
C21 C22 H22C 110.2 . .
C22 C22 H22D 110.2 7_566 .
C21 C22 H22D 110.2 . .
H22C C22 H22D 108.5 . .

loop_
_geom_bond_atom_site_label_1
_geom_bond_atom_site_label_2
_geom_bond_distance
_geom_bond_site_symmetry_2
O8 H8D 0.8501 .
O8 H8B 0.8499 .
C1 C3 1.334(4) .
C1 N4 1.371(4) .
C1 H1 0.9300 .
C2 N4 1.299(4) .
C2 N3 1.348(4) .
C2 H2 0.9300 .
C3 N3 1.366(4) .
C3 H3 0.9300 .
C4 C5 1.367(4) .
C4 C9 1.372(4) .
C4 N3 1.425(4) .
C5 C6 1.383(4) .
C5 H5 0.9300 .
C6 C7 1.378(5) .
C6 H6 0.9300 .
C7 C8 1.355(5) .
C7 O3 1.398(4) .
C8 C9 1.360(4) .
C8 H8 0.9300 .
C9 H9 0.9300 .
C10 C11 1.367(5) .
C10 O3 1.372(4) .
C10 C15 1.373(5) .
C11 C12 1.383(5) .
C11 H11 0.9300 .
C12 C13 1.370(4) .
C12 H12 0.9300 .
C13 C14 1.373(4) .
C13 N2 1.419(4) .
C14 C15 1.378(4) .
C14 H14 0.9300 .
C15 H15 0.9300 .
C16 N1 1.297(4) .
C16 N2 1.347(4) .
C16 H16 0.9300 .
C17 C18 1.343(5) .
C17 N1 1.368(4) .
C17 H17 0.9300 .
C18 N2 1.363(4) .
C18 H18 0.9300 .
C19 O4 1.245(4) .
C19 O5 1.245(4) .
C19 C20 1.516(5) .
C20 C20 1.495(7) 2_656
C20 H20A 0.9700 .
C20 H20B 0.9700 .
C21 O2 1.214(6) .
C21 O1 1.233(7) .
C21 C22 1.537(17) .
C21 C22' 1.640(18) .
Co1 O1 1.923(3) .
Co1 O4 1.974(3) .
Co1 N4 1.991(3) .
Co1 N1 2.013(3) 3_455
N1 Co1 2.013(3) 3_545
O6 H6D 0.8500 .
O6 H6C 0.8498 .
O7 H7A 0.8500 .
O7 H7C 0.8500 .
C22' C22' 1.31(3) 7_566
C22' H22A 0.9700 .
C22' H22B 0.9700 .
C22 C22 1.54(3) 7_566
C22 H22C 0.9700 .
C22 H22D 0.9700 .

loop_
_geom_hbond_atom_site_label_D
_geom_hbond_atom_site_label_H
_geom_hbond_atom_site_label_A
_geom_hbond_distance_DH
_geom_hbond_distance_HA
_geom_hbond_distance_DA
_geom_hbond_angle_DHA
_geom_hbond_site_symmetry_A
O7 H7A O6 0.85 2.45 2.928(5) 116.2 5_666
O7 H7A O4 0.85 2.41 2.886(4) 116.2 1_545
O6 H6C O5 0.85 2.31 2.729(4) 110.7 2_655
O8 H8B O7 0.85 2.47 2.894(8) 111.6 4_556
O8 H8D O2 0.85 2.31 3.081(9) 151.4 .
